data_9010232
loop_
_publ_author_name
'Dzikowski, T. J.'
'Groat, L. A.'
'Grew, E. S.'

_publ_section_title
;The geometric effects of VFe2+ for VMg substitution on the crystal structures
 of the grandidierite-ominelite series Sample: G2 Locality: Andrahomana,
 Madagascar
;
_journal_name_full 'American Mineralogist'
_journal_page_first 863
_journal_page_last 872
_journal_paper_doi 10.2138/am.2007.2275
_journal_volume 92
_journal_year 2007
_chemical_compound_source 'Andrahomana, Madagascar'
_chemical_formula_sum 'Al3 B Fe0.45 Mg0.55 O9 Si'
_chemical_name_mineral Grandidierite
_space_group_IT_number 62
_symmetry_space_group_name_Hall '-P 2c 2ab'
_symmetry_space_group_name_H-M 'P b n m'
_cell_angle_alpha 90
_cell_angle_beta 90
_cell_angle_gamma 90
_cell_length_a 10.3403
_cell_length_b 11.0332
_cell_formula_units_Z 4
_cell_length_c 5.7655
_cell_volume 657.766
_database_code_amcsd 0004353
_exptl_crystal_density_diffrn 3.053
_cod_original_formula_sum '(Mg.55 Fe.45) Al3 B Si O9'
_cod_database_code 9010232

loop_
_space_group_symop_operation_xyz
x,y,z
x,y,1/2-z
-x,-y,1/2+z
1/2+x,1/2-y,1/2+z
1/2-x,1/2+y,1/2-z
1/2-x,1/2+y,z
1/2+x,1/2-y,-z
-x,-y,-z

loop_
_atom_site_aniso_label
_atom_site_aniso_U_11
_atom_site_aniso_U_22
_atom_site_aniso_U_33
_atom_site_aniso_U_12
_atom_site_aniso_U_13
_atom_site_aniso_U_23
Mg 0.00830 0.00650 0.00660 -0.00160 0.00000 0.00000
Fe 0.00830 0.00650 0.00660 -0.00160 0.00000 0.00000
Al1 0.00530 0.00580 0.00460 0.00020 -0.00010 0.00000
Al2 0.00440 0.00720 0.00480 -0.00020 0.00010 0.00060
Al3 0.00420 0.00640 0.00500 -0.00030 0.00000 0.00000
B 0.00730 0.00690 0.00740 0.00050 0.00000 0.00000
Si 0.00570 0.00490 0.00530 0.00010 0.00000 0.00000
O1 0.00590 0.00770 0.01256 -0.00010 0.00000 0.00000
O2 0.00550 0.00750 0.00540 0.00060 0.00000 0.00000
O3 0.00540 0.00980 0.00530 0.00020 0.00000 0.00000
O4 0.00900 0.00630 0.00650 0.00070 0.00000 0.00000
O5 0.00650 0.00620 0.00580 -0.00030 0.00000 0.00000
O6 0.00990 0.00640 0.00730 0.00020 -0.00180 0.00030
O7 0.00590 0.01260 0.00600 0.00020 0.00000 0.00060

loop_
_atom_site_label
_atom_site_fract_x
_atom_site_fract_y
_atom_site_fract_z
_atom_site_occupancy
_atom_site_U_iso_or_equiv
Mg 0.09438 0.21894 0.25000 0.55000 0.00710
Fe 0.09438 0.21894 0.25000 0.45000 0.00710
Al1 0.00000 0.00000 0.00000 1.00000 0.00520
Al2 0.50000 0.00000 0.00000 1.00000 0.00550
Al3 0.22648 0.44810 0.25000 1.00000 0.00520
B 0.25120 0.00020 0.75000 1.00000 0.00720
Si 0.43423 0.26343 0.25000 1.00000 0.00530
O1 0.27630 0.28964 0.25000 1.00000 0.00870
O2 0.11820 0.02087 0.25000 1.00000 0.00610
O3 0.12100 -0.00373 0.75000 1.00000 0.00680
O4 0.47380 0.12070 0.25000 1.00000 0.00730
O5 0.54644 0.09836 0.75000 1.00000 0.00610
O6 -0.00717 0.17034 -0.02310 1.00000 0.00790
O7 0.18067 0.50109 -0.04540 1.00000 0.00820

loop_
_cod_related_entry_id
_cod_related_entry_database
_cod_related_entry_code
1 AMCSD 0004353
